data_7238958
loop_
_publ_author_name
'Liu, Jia-Yan'
'Li, Qiu-Yun'
'Jiang, Bo'
'Tu, Shu-Jiang'

_publ_section_title
;
 Three-component domino reactions providing rapid and efficient routes to
 fully substituted pyrroles
;
_journal_issue 15
_journal_name_full 'RSC Advances'
_journal_page_first 5056
_journal_paper_doi 10.1039/c3ra40252e
_journal_volume 3
_journal_year 2013
_chemical_formula_sum 'C25 H21 Br2 Cl N2 O2'
_chemical_formula_weight 576.71
_space_group_IT_number 2
_space_group_name_Hall '-P 1'
_space_group_name_H-M_alt 'P -1'
_symmetry_cell_setting triclinic
_symmetry_space_group_name_H-M 'P -1'
_atom_sites_solution_hydrogens geom
_atom_sites_solution_primary direct
_atom_sites_solution_secondary difmap
_audit_creation_method SHELXL-97
_cell_angle_alpha 100.801(2)
_cell_angle_beta 90.9050(10)
_cell_angle_gamma 97.8560(10)
_cell_formula_units_Z 4
_cell_length_a 11.9309(11)
_cell_length_b 14.0473(13)
_cell_length_c 15.0113(15)
_cell_measurement_reflns_used 1473
_cell_measurement_temperature 298(2)
_cell_measurement_theta_max 26.068
_cell_measurement_theta_min 2.407
_cell_volume 2445.9(4)
_computing_cell_refinement 'Bruker SMART'
_computing_data_collection 'Bruker SMART'
_computing_data_reduction 'Bruker SHELXTL'
_computing_molecular_graphics 'Bruker SHELXTL'
_computing_publication_material 'Bruker SHELXTL'
_computing_structure_refinement 'SHELXL-97 (Sheldrick, 1997)'
_computing_structure_solution 'SHELXS-97 (Sheldrick, 1990)'
_diffrn_ambient_temperature 298(2)
_diffrn_measured_fraction_theta_full 0.981
_diffrn_measured_fraction_theta_max 0.981
_diffrn_measurement_device_type 'CCD area detector'
_diffrn_measurement_method 'phi and omega scans'
_diffrn_radiation_monochromator graphite
_diffrn_radiation_source 'fine-focus sealed tube'
_diffrn_radiation_type MoK\a
_diffrn_radiation_wavelength 0.71073
_diffrn_reflns_av_R_equivalents 0.0834
_diffrn_reflns_av_sigmaI/netI 0.2540
_diffrn_reflns_limit_h_max 14
_diffrn_reflns_limit_h_min -12
_diffrn_reflns_limit_k_max 10
_diffrn_reflns_limit_k_min -16
_diffrn_reflns_limit_l_max 17
_diffrn_reflns_limit_l_min -17
_diffrn_reflns_number 12419
_diffrn_reflns_theta_full 25.02
_diffrn_reflns_theta_max 25.02
_diffrn_reflns_theta_min 2.26
_exptl_absorpt_coefficient_mu 3.448
_exptl_absorpt_correction_T_max 0.7243
_exptl_absorpt_correction_T_min 0.5044
_exptl_absorpt_correction_type multi-scan
_exptl_absorpt_process_details sadabs
_exptl_crystal_colour white
_exptl_crystal_density_diffrn 1.566
_exptl_crystal_density_method 'not measured'
_exptl_crystal_description block
_exptl_crystal_F_000 1152
_exptl_crystal_size_max 0.23
_exptl_crystal_size_mid 0.15
_exptl_crystal_size_min 0.10
_refine_diff_density_max 1.065
_refine_diff_density_min -1.283
_refine_diff_density_rms 0.199
_refine_ls_extinction_method none
_refine_ls_goodness_of_fit_ref 1.013
_refine_ls_hydrogen_treatment constr
_refine_ls_matrix_type full
_refine_ls_number_parameters 583
_refine_ls_number_reflns 8464
_refine_ls_number_restraints 0
_refine_ls_restrained_S_all 1.013
_refine_ls_R_factor_all 0.2959
_refine_ls_R_factor_gt 0.1442
_refine_ls_shift/su_max 0.001
_refine_ls_shift/su_mean 0.000
_refine_ls_structure_factor_coef Fsqd
_refine_ls_weighting_details 'calc w=1/[\s^2^(Fo^2^)+(0.1980P)^2^+0.0000P] where P=(Fo^2^+2Fc^2^)/3'
_refine_ls_weighting_scheme calc
_refine_ls_wR_factor_gt 0.3698
_refine_ls_wR_factor_ref 0.4226
_reflns_number_gt 2500
_reflns_number_total 8464
_reflns_threshold_expression >2sigma(I)
_cod_data_source_file c3ra40252e.txt
_cod_data_source_block 121119f
_cod_depositor_comments
;
The following automatic conversions were performed:

data item '_symmetry_cell_setting' value 'Triclinic' was changed to
'triclinic' in accordance with the
/home/saulius/struct/COD-crude-data/automatic-downloads/DataCite-retrospective/RSC/depositions/lib/dictionaries/cif_core.dic
dictionary named 'cif_core.dic' version 2.4.2 last updated on
2011-04-26.

Automatic conversion script
Id: cif_fix_values 6909 2019-04-08 15:41:33Z antanas 
;
_cod_original_sg_symbol_H-M P-1
_cod_database_code 7238958

loop_
_symmetry_equiv_pos_as_xyz
'x, y, z'
'-x, -y, -z'

loop_
_atom_site_label
_atom_site_type_symbol
_atom_site_fract_x
_atom_site_fract_y
_atom_site_fract_z
_atom_site_U_iso_or_equiv
_atom_site_adp_type
_atom_site_occupancy
_atom_site_symmetry_multiplicity
_atom_site_calc_flag
_atom_site_refinement_flags
Br1 Br -0.0568(2) 0.28000(16) 0.35384(19) 0.1030(10) Uani 1 1 d .
Br2 Br 0.6745(2) 1.1580(2) 0.3650(2) 0.1217(12) Uani 1 1 d .
Br3 Br -0.0897(2) 0.1056(2) 0.0634(2) 0.1413(14) Uani 1 1 d .
Br4 Br 0.7985(4) 0.8631(3) 0.1459(3) 0.1777(17) Uani 1 1 d .
Cl1 Cl 0.6402(5) 0.0733(4) -0.0665(4) 0.099(2) Uani 1 1 d .
Cl2 Cl 0.1540(6) 0.5663(4) -0.0666(3) 0.098(2) Uani 1 1 d .
N1 N 0.0529(9) 0.7161(8) 0.3652(7) 0.032(3) Uani 1 1 d .
N2 N 0.2229(10) 0.9280(8) 0.4186(8) 0.035(3) Uani 1 1 d .
H2 H 0.2050 0.9289 0.4740 0.042 Uiso 1 1 calc R
N3 N 0.3517(10) 0.3296(9) 0.2431(8) 0.041(3) Uani 1 1 d .
N4 N 0.5095(10) 0.5430(9) 0.2942(8) 0.039(3) Uani 1 1 d .
H4 H 0.4567 0.5614 0.3289 0.047 Uiso 1 1 calc R
O1 O 0.2562(8) 0.7438(7) 0.3760(6) 0.034(2) Uani 1 1 d .
H1 H 0.2725 0.7882 0.4201 0.051 Uiso 1 1 calc R
O2 O -0.1307(9) 0.9569(7) 0.4195(7) 0.048(3) Uani 1 1 d .
O3 O 0.3950(9) 0.4460(7) 0.1465(6) 0.041(3) Uani 1 1 d .
H3 H 0.3979 0.5002 0.1791 0.062 Uiso 1 1 calc R
O4 O 0.5145(8) 0.3712(7) 0.5048(6) 0.038(3) Uani 1 1 d .
C1 C 0.1614(12) 0.7609(10) 0.3289(9) 0.034(4) Uani 1 1 d .
C2 C 0.1430(12) 0.8698(10) 0.3456(10) 0.035(4) Uani 1 1 d .
H2A H 0.1533 0.8958 0.2896 0.042 Uiso 1 1 calc R
C3 C 0.0235(12) 0.8705(10) 0.3741(9) 0.033(4) Uani 1 1 d .
C4 C -0.0217(12) 0.7802(11) 0.3876(9) 0.035(4) Uani 1 1 d .
C5 C -0.1323(12) 0.7526(11) 0.4220(10) 0.039(4) Uani 1 1 d .
H5A H -0.1863 0.7289 0.3720 0.059 Uiso 1 1 calc R
H5B H -0.1557 0.8086 0.4602 0.059 Uiso 1 1 calc R
H5C H -0.1280 0.7020 0.4564 0.059 Uiso 1 1 calc R
C6 C 0.0239(13) 0.6120(11) 0.3603(10) 0.036(4) Uani 1 1 d .
C7 C -0.0614(13) 0.5564(11) 0.3063(10) 0.037(4) Uani 1 1 d .
H7 H -0.1032 0.5860 0.2693 0.045 Uiso 1 1 calc R
C8 C -0.0890(13) 0.4569(11) 0.3040(10) 0.041(4) Uani 1 1 d .
H8 H -0.1524 0.4219 0.2702 0.049 Uiso 1 1 calc R
C9 C -0.0231(13) 0.4108(11) 0.3513(10) 0.043(4) Uani 1 1 d .
C10 C 0.0699(13) 0.4624(11) 0.4055(10) 0.042(4) Uani 1 1 d .
H10 H 0.1143 0.4307 0.4387 0.050 Uiso 1 1 calc R
C11 C 0.0952(13) 0.5672(11) 0.4085(10) 0.040(4) Uani 1 1 d .
H11 H 0.1580 0.6038 0.4420 0.047 Uiso 1 1 calc R
C12 C 0.1627(13) 0.7155(10) 0.2293(10) 0.035(4) Uani 1 1 d .
C13 C 0.0777(13) 0.7208(11) 0.1703(10) 0.040(4) Uani 1 1 d .
H13 H 0.0218 0.7584 0.1915 0.048 Uiso 1 1 calc R
C14 C 0.0692(14) 0.6739(11) 0.0807(10) 0.046(4) Uani 1 1 d .
H14 H 0.0066 0.6740 0.0429 0.055 Uiso 1 1 calc R
C15 C 0.1609(15) 0.6262(12) 0.0504(10) 0.048(4) Uani 1 1 d .
C16 C 0.2429(14) 0.6188(11) 0.1033(10) 0.046(4) Uani 1 1 d .
H16 H 0.2999 0.5836 0.0799 0.055 Uiso 1 1 calc R
C17 C 0.2492(13) 0.6619(11) 0.1948(10) 0.041(4) Uani 1 1 d .
H17 H 0.3093 0.6555 0.2325 0.049 Uiso 1 1 calc R
C18 C 0.3258(13) 0.9814(10) 0.4022(10) 0.034(4) Uani 1 1 d .
C19 C 0.3790(13) 0.9611(11) 0.3222(10) 0.039(4) Uani 1 1 d .
H19 H 0.3440 0.9122 0.2758 0.047 Uiso 1 1 calc R
C20 C 0.4857(13) 1.0123(11) 0.3080(11) 0.044(4) Uani 1 1 d .
H20 H 0.5228 0.9947 0.2547 0.052 Uiso 1 1 calc R
C21 C 0.5343(13) 1.0899(11) 0.3756(10) 0.041(4) Uani 1 1 d .
C22 C 0.4815(13) 1.1122(11) 0.4558(10) 0.041(4) Uani 1 1 d .
H22 H 0.5154 1.1629 0.5012 0.049 Uiso 1 1 calc R
C23 C 0.3778(13) 1.0597(10) 0.4700(10) 0.037(4) Uani 1 1 d .
H23 H 0.3423 1.0762 0.5243 0.044 Uiso 1 1 calc R
C24 C -0.0336(14) 0.9571(11) 0.3865(10) 0.037(4) Uani 1 1 d .
C25 C 0.0203(14) 1.0444(11) 0.3574(11) 0.052(4) Uani 1 1 d .
H25A H 0.0455 1.0271 0.2968 0.078 Uiso 1 1 calc R
H25B H 0.0841 1.0739 0.3976 0.078 Uiso 1 1 calc R
H25C H -0.0329 1.0900 0.3584 0.078 Uiso 1 1 calc R
C26 C 0.4428(12) 0.3828(11) 0.1946(10) 0.039(4) Uani 1 1 d .
C27 C 0.5227(13) 0.4401(11) 0.2750(9) 0.038(4) Uani 1 1 d .
H27 H 0.6015 0.4331 0.2612 0.046 Uiso 1 1 calc R
C28 C 0.4883(12) 0.3913(11) 0.3557(9) 0.037(4) Uani 1 1 d .
C29 C 0.3854(12) 0.3343(11) 0.3292(10) 0.038(4) Uani 1 1 d .
C30 C 0.3129(12) 0.2751(11) 0.3858(9) 0.040(4) Uani 1 1 d .
H30A H 0.2357 0.2650 0.3631 0.061 Uiso 1 1 calc R
H30B H 0.3178 0.3095 0.4477 0.061 Uiso 1 1 calc R
H30C H 0.3389 0.2129 0.3829 0.061 Uiso 1 1 calc R
C31 C 0.2519(13) 0.2783(12) 0.1962(10) 0.043(4) Uani 1 1 d .
C32 C 0.2398(13) 0.1771(13) 0.1747(10) 0.047(4) Uani 1 1 d .
H32 H 0.2987 0.1446 0.1887 0.056 Uiso 1 1 calc R
C33 C 0.1399(14) 0.1237(13) 0.1324(11) 0.054(5) Uani 1 1 d .
H33 H 0.1329 0.0558 0.1161 0.065 Uiso 1 1 calc R
C34 C 0.0501(14) 0.1730(14) 0.1147(11) 0.056(5) Uani 1 1 d .
C35 C 0.0627(14) 0.2736(13) 0.1349(11) 0.053(5) Uani 1 1 d .
H35 H 0.0042 0.3066 0.1211 0.063 Uiso 1 1 calc R
C36 C 0.1637(13) 0.3258(12) 0.1763(10) 0.046(4) Uani 1 1 d .
H36 H 0.1718 0.3938 0.1906 0.055 Uiso 1 1 calc R
C37 C 0.4974(13) 0.3075(12) 0.1285(10) 0.042(4) Uani 1 1 d .
C38 C 0.5557(13) 0.2435(12) 0.1562(11) 0.045(4) Uani 1 1 d .
H38 H 0.5682 0.2480 0.2183 0.054 Uiso 1 1 calc R
C39 C 0.5978(13) 0.1724(13) 0.0986(11) 0.051(4) Uani 1 1 d .
H39 H 0.6367 0.1285 0.1213 0.062 Uiso 1 1 calc R
C40 C 0.5831(14) 0.1651(13) 0.0070(11) 0.051(5) Uani 1 1 d .
C41 C 0.5262(14) 0.2268(13) -0.0247(11) 0.054(5) Uani 1 1 d .
H41 H 0.5157 0.2215 -0.0870 0.065 Uiso 1 1 calc R
C42 C 0.4829(13) 0.2978(12) 0.0330(10) 0.046(4) Uani 1 1 d .
H42 H 0.4432 0.3408 0.0096 0.056 Uiso 1 1 calc R
C43 C 0.5814(13) 0.6148(12) 0.2574(10) 0.040(4) Uani 1 1 d .
C44 C 0.5788(13) 0.7165(12) 0.3015(10) 0.043(4) Uani 1 1 d .
H44 H 0.5338 0.7331 0.3505 0.052 Uiso 1 1 calc R
C45 C 0.6486(14) 0.7877(13) 0.2653(11) 0.050(4) Uani 1 1 d .
H45 H 0.6504 0.8533 0.2918 0.061 Uiso 1 1 calc R
C46 C 0.7140(14) 0.7641(13) 0.1926(11) 0.050(4) Uani 1 1 d .
C47 C 0.7107(14) 0.6664(13) 0.1507(11) 0.051(4) Uani 1 1 d .
H47 H 0.7516 0.6494 0.0994 0.061 Uiso 1 1 calc R
C48 C 0.6453(13) 0.5954(12) 0.1870(10) 0.045(4) Uani 1 1 d .
H48 H 0.6463 0.5302 0.1605 0.054 Uiso 1 1 calc R
C49 C 0.5483(12) 0.4050(11) 0.4394(11) 0.037(4) Uani 1 1 d .
C50 C 0.6624(12) 0.4685(11) 0.4479(10) 0.042(4) Uani 1 1 d .
H50A H 0.6794 0.4987 0.5103 0.063 Uiso 1 1 calc R
H50B H 0.6607 0.5183 0.4121 0.063 Uiso 1 1 calc R
H50C H 0.7196 0.4289 0.4266 0.063 Uiso 1 1 calc R

loop_
_atom_site_aniso_label
_atom_site_aniso_U_11
_atom_site_aniso_U_22
_atom_site_aniso_U_33
_atom_site_aniso_U_23
_atom_site_aniso_U_13
_atom_site_aniso_U_12
Br1 0.112(2) 0.0499(14) 0.145(2) 0.0248(15) 0.0199(17) -0.0064(13)
Br2 0.092(2) 0.135(3) 0.137(2) 0.043(2) -0.0055(17) -0.0080(17)
Br3 0.0768(18) 0.160(3) 0.153(3) -0.028(2) -0.0227(18) -0.0198(18)
Br4 0.184(4) 0.158(4) 0.192(4) 0.067(3) -0.001(3) -0.019(3)
Cl1 0.089(4) 0.117(5) 0.071(3) -0.052(3) 0.000(3) 0.038(4)
Cl2 0.149(5) 0.106(5) 0.038(3) -0.019(3) 0.005(3) 0.058(4)
N1 0.039(8) 0.026(7) 0.034(7) 0.007(6) 0.004(6) 0.010(6)
N2 0.042(8) 0.030(7) 0.034(7) 0.005(6) 0.002(6) 0.009(6)
N3 0.039(8) 0.046(8) 0.036(8) 0.003(7) 0.001(7) 0.008(7)
N4 0.038(8) 0.044(9) 0.037(7) 0.006(7) 0.002(6) 0.011(6)
O1 0.038(6) 0.028(6) 0.036(6) 0.007(5) -0.001(5) 0.005(5)
O2 0.055(7) 0.041(7) 0.050(7) 0.003(5) 0.002(6) 0.019(6)
O3 0.042(6) 0.042(7) 0.039(6) 0.007(5) -0.005(5) 0.008(6)
O4 0.042(6) 0.040(6) 0.033(6) 0.005(5) -0.004(5) 0.014(5)
C1 0.041(9) 0.029(9) 0.033(8) 0.005(7) 0.003(7) 0.010(7)
C2 0.043(10) 0.029(9) 0.035(8) 0.006(7) 0.003(7) 0.010(7)
C3 0.040(9) 0.029(9) 0.033(8) 0.006(7) 0.002(7) 0.012(7)
C4 0.042(10) 0.030(9) 0.034(8) 0.005(7) 0.001(7) 0.009(8)
C5 0.041(10) 0.033(9) 0.044(9) 0.007(8) 0.011(8) 0.005(7)
C6 0.042(10) 0.029(9) 0.037(9) 0.007(8) 0.007(8) 0.008(8)
C7 0.043(10) 0.031(10) 0.038(9) 0.006(8) 0.004(8) 0.008(8)
C8 0.045(10) 0.032(10) 0.044(9) 0.004(8) 0.007(8) 0.005(8)
C9 0.046(10) 0.035(9) 0.046(10) 0.005(8) 0.009(8) 0.005(8)
C10 0.047(10) 0.030(10) 0.050(10) 0.009(8) 0.004(9) 0.009(8)
C11 0.045(10) 0.031(9) 0.042(9) 0.004(8) 0.004(8) 0.007(8)
C12 0.041(9) 0.031(9) 0.034(9) 0.004(7) 0.006(8) 0.009(7)
C13 0.046(10) 0.037(9) 0.037(9) 0.000(8) 0.005(8) 0.012(8)
C14 0.055(11) 0.045(10) 0.036(10) -0.003(8) 0.003(8) 0.014(9)
C15 0.058(12) 0.047(11) 0.035(10) -0.006(8) 0.007(9) 0.010(9)
C16 0.055(11) 0.045(11) 0.038(10) -0.002(8) 0.006(9) 0.021(9)
C17 0.046(10) 0.037(10) 0.037(9) 0.000(8) 0.003(8) 0.014(8)
C18 0.041(10) 0.028(9) 0.036(9) 0.006(7) 0.001(8) 0.012(8)
C19 0.046(10) 0.034(9) 0.038(9) 0.007(8) 0.001(8) 0.010(8)
C20 0.049(11) 0.040(10) 0.044(10) 0.008(9) 0.000(8) 0.010(8)
C21 0.046(10) 0.035(10) 0.043(10) 0.010(8) 0.000(8) 0.007(8)
C22 0.047(11) 0.032(9) 0.046(10) 0.010(8) -0.004(8) 0.013(8)
C23 0.043(10) 0.030(9) 0.040(9) 0.007(8) 0.001(8) 0.013(8)
C24 0.045(10) 0.030(9) 0.037(9) 0.005(7) 0.001(8) 0.011(8)
C25 0.065(12) 0.036(10) 0.055(11) 0.005(9) -0.002(9) 0.014(9)
C26 0.039(9) 0.045(10) 0.034(9) 0.005(8) 0.000(8) 0.011(8)
C27 0.038(9) 0.043(10) 0.034(9) 0.006(8) 0.000(7) 0.009(8)
C28 0.037(9) 0.042(10) 0.032(9) 0.005(8) 0.001(8) 0.010(8)
C29 0.036(9) 0.043(10) 0.036(9) 0.002(8) 0.002(8) 0.011(8)
C30 0.040(9) 0.048(10) 0.030(8) 0.004(8) -0.003(7) 0.001(8)
C31 0.038(10) 0.049(12) 0.038(9) 0.000(8) 0.001(8) 0.007(9)
C32 0.042(10) 0.052(12) 0.043(10) 0.000(9) 0.000(8) 0.006(9)
C33 0.046(11) 0.057(12) 0.054(11) -0.002(9) -0.002(9) 0.005(10)
C34 0.046(11) 0.063(13) 0.051(11) -0.003(10) -0.003(9) -0.002(10)
C35 0.046(11) 0.057(13) 0.052(11) 0.003(10) 0.000(9) 0.004(9)
C36 0.042(10) 0.049(11) 0.042(10) 0.002(9) 0.000(8) 0.004(9)
C37 0.042(10) 0.049(11) 0.035(9) 0.003(8) 0.001(8) 0.010(8)
C38 0.045(10) 0.051(11) 0.037(9) 0.000(9) 0.001(8) 0.010(9)
C39 0.050(11) 0.058(12) 0.042(10) -0.004(9) 0.003(9) 0.012(9)
C40 0.049(11) 0.058(12) 0.042(11) -0.007(9) 0.004(8) 0.012(9)
C41 0.053(11) 0.064(13) 0.040(10) -0.005(10) 0.000(9) 0.009(10)
C42 0.046(10) 0.053(11) 0.038(10) 0.001(9) 0.001(8) 0.010(9)
C43 0.040(10) 0.044(11) 0.036(9) 0.010(8) -0.002(8) 0.009(8)
C44 0.042(10) 0.046(11) 0.043(9) 0.012(9) 0.000(8) 0.010(8)
C45 0.053(11) 0.050(11) 0.051(11) 0.012(9) -0.005(9) 0.012(9)
C46 0.054(11) 0.050(12) 0.049(11) 0.019(10) 0.000(9) 0.005(9)
C47 0.050(11) 0.054(12) 0.048(10) 0.012(10) 0.000(9) 0.005(9)
C48 0.046(10) 0.047(11) 0.042(10) 0.009(9) 0.000(9) 0.009(9)
C49 0.034(9) 0.041(10) 0.036(10) 0.000(8) -0.001(8) 0.012(8)
C50 0.043(10) 0.041(10) 0.038(9) -0.003(8) -0.007(7) 0.007(8)

loop_
_atom_type_symbol
_atom_type_description
_atom_type_scat_dispersion_real
_atom_type_scat_dispersion_imag
_atom_type_scat_source
C C 0.0033 0.0016 'International Tables Vol C Tables 4.2.6.8 and 6.1.1.4'
H H 0.0000 0.0000 'International Tables Vol C Tables 4.2.6.8 and 6.1.1.4'
N N 0.0061 0.0033 'International Tables Vol C Tables 4.2.6.8 and 6.1.1.4'
O O 0.0106 0.0060 'International Tables Vol C Tables 4.2.6.8 and 6.1.1.4'
Cl Cl 0.1484 0.1585 'International Tables Vol C Tables 4.2.6.8 and 6.1.1.4'
Br Br -0.2901 2.4595 'International Tables Vol C Tables 4.2.6.8 and 6.1.1.4'

loop_
_geom_angle_atom_site_label_1
_geom_angle_atom_site_label_2
_geom_angle_atom_site_label_3
_geom_angle
C4 N1 C6 123.0(12)
C4 N1 C1 113.3(11)
C6 N1 C1 122.7(10)
C18 N2 C2 123.5(11)
C18 N2 H2 118.3
C2 N2 H2 118.3
C29 N3 C31 128.6(13)
C29 N3 C26 110.2(12)
C31 N3 C26 121.0(12)
C43 N4 C27 122.2(12)
C43 N4 H4 118.9
C27 N4 H4 118.9
C1 O1 H1 109.5
C26 O3 H3 109.5
O1 C1 C12 110.6(11)
O1 C1 N1 111.1(11)
C12 C1 N1 107.4(11)
O1 C1 C2 113.9(12)
C12 C1 C2 113.1(12)
N1 C1 C2 100.1(10)
N2 C2 C3 110.4(11)
N2 C2 C1 110.0(11)
C3 C2 C1 105.4(12)
N2 C2 H2A 110.3
C3 C2 H2A 110.3
C1 C2 H2A 110.3
C4 C3 C24 125.9(14)
C4 C3 C2 110.3(12)
C24 C3 C2 123.8(13)
N1 C4 C3 110.0(13)
N1 C4 C5 122.8(13)
C3 C4 C5 127.2(13)
C4 C5 H5A 109.5
C4 C5 H5B 109.5
H5A C5 H5B 109.5
C4 C5 H5C 109.5
H5A C5 H5C 109.5
H5B C5 H5C 109.5
C7 C6 C11 119.4(14)
C7 C6 N1 123.5(14)
C11 C6 N1 116.8(13)
C6 C7 C8 122.5(15)
C6 C7 H7 118.8
C8 C7 H7 118.8
C9 C8 C7 119.7(15)
C9 C8 H8 120.2
C7 C8 H8 120.2
C8 C9 C10 121.2(15)
C8 C9 Br1 122.0(12)
C10 C9 Br1 116.7(12)
C9 C10 C11 117.9(14)
C9 C10 H10 121.1
C11 C10 H10 121.1
C6 C11 C10 119.0(14)
C6 C11 H11 120.5
C10 C11 H11 120.5
C13 C12 C17 117.2(13)
C13 C12 C1 121.3(12)
C17 C12 C1 121.5(13)
C12 C13 C14 123.9(14)
C12 C13 H13 118.0
C14 C13 H13 118.0
C13 C14 C15 115.4(15)
C13 C14 H14 122.3
C15 C14 H14 122.3
C16 C15 C14 122.8(15)
C16 C15 Cl2 120.3(13)
C14 C15 Cl2 116.7(13)
C15 C16 C17 121.8(15)
C15 C16 H16 119.1
C17 C16 H16 119.1
C16 C17 C12 118.5(14)
C16 C17 H17 120.7
C12 C17 H17 120.7
C19 C18 N2 122.4(14)
C19 C18 C23 118.0(15)
N2 C18 C23 119.6(13)
C18 C19 C20 121.9(14)
C18 C19 H19 119.0
C20 C19 H19 119.0
C21 C20 C19 118.7(14)
C21 C20 H20 120.7
C19 C20 H20 120.7
C22 C21 C20 120.1(15)
C22 C21 Br2 117.8(12)
C20 C21 Br2 121.8(12)
C21 C22 C23 120.6(15)
C21 C22 H22 119.7
C23 C22 H22 119.7
C22 C23 C18 120.5(14)
C22 C23 H23 119.8
C18 C23 H23 119.8
O2 C24 C25 119.3(13)
O2 C24 C3 121.5(14)
C25 C24 C3 119.2(14)
C24 C25 H25A 109.5
C24 C25 H25B 109.5
H25A C25 H25B 109.5
C24 C25 H25C 109.5
H25A C25 H25C 109.5
H25B C25 H25C 109.5
O3 C26 N3 109.8(11)
O3 C26 C37 109.9(11)
N3 C26 C37 109.0(12)
O3 C26 C27 112.0(12)
N3 C26 C27 101.7(11)
C37 C26 C27 114.2(12)
N4 C27 C28 111.0(12)
N4 C27 C26 111.4(12)
C28 C27 C26 105.0(12)
N4 C27 H27 109.8
C28 C27 H27 109.8
C26 C27 H27 109.8
C29 C28 C49 127.9(14)
C29 C28 C27 105.4(12)
C49 C28 C27 126.7(14)
N3 C29 C28 115.0(14)
N3 C29 C30 118.4(13)
C28 C29 C30 126.5(13)
C29 C30 H30A 109.5
C29 C30 H30B 109.5
H30A C30 H30B 109.5
C29 C30 H30C 109.5
H30A C30 H30C 109.5
H30B C30 H30C 109.5
C36 C31 C32 119.4(15)
C36 C31 N3 121.6(15)
C32 C31 N3 118.8(14)
C31 C32 C33 120.4(16)
C31 C32 H32 119.8
C33 C32 H32 119.8
C32 C33 C34 119.4(17)
C32 C33 H33 120.3
C34 C33 H33 120.3
C35 C34 C33 120.1(16)
C35 C34 Br3 118.1(14)
C33 C34 Br3 121.8(14)
C34 C35 C36 119.5(16)
C34 C35 H35 120.2
C36 C35 H35 120.2
C31 C36 C35 121.0(16)
C31 C36 H36 119.5
C35 C36 H36 119.5
C38 C37 C42 115.7(15)
C38 C37 C26 122.5(13)
C42 C37 C26 121.7(14)
C37 C38 C39 123.2(15)
C37 C38 H38 118.4
C39 C38 H38 118.4
C38 C39 C40 119.9(17)
C38 C39 H39 120.0
C40 C39 H39 120.0
C41 C40 C39 119.7(16)
C41 C40 Cl1 121.1(13)
C39 C40 Cl1 119.1(15)
C40 C41 C42 120.5(16)
C40 C41 H41 119.7
C42 C41 H41 119.7
C41 C42 C37 121.0(16)
C41 C42 H42 119.5
C37 C42 H42 119.5
C48 C43 N4 124.9(15)
C48 C43 C44 119.6(15)
N4 C43 C44 115.4(13)
C45 C44 C43 115.8(15)
C45 C44 H44 122.1
C43 C44 H44 122.1
C46 C45 C44 122.4(16)
C46 C45 H45 118.8
C44 C45 H45 118.8
C45 C46 C47 119.7(16)
C45 C46 Br4 119.6(14)
C47 C46 Br4 120.6(13)
C48 C47 C46 118.6(16)
C48 C47 H47 120.7
C46 C47 H47 120.7
C43 C48 C47 123.7(16)
C43 C48 H48 118.1
C47 C48 H48 118.1
O4 C49 C28 125.1(14)
O4 C49 C50 118.6(13)
C28 C49 C50 116.3(14)
C49 C50 H50A 109.5
C49 C50 H50B 109.5
H50A C50 H50B 109.5
C49 C50 H50C 109.5
H50A C50 H50C 109.5
H50B C50 H50C 109.5

loop_
_geom_bond_atom_site_label_1
_geom_bond_atom_site_label_2
_geom_bond_distance
Br1 C9 1.833(16)
Br2 C21 1.835(16)
Br3 C34 1.878(17)
Br4 C46 1.857(17)
Cl1 C40 1.753(17)
Cl2 C15 1.796(16)
N1 C4 1.353(17)
N1 C6 1.443(17)
N1 C1 1.516(18)
N2 C18 1.400(18)
N2 C2 1.482(17)
N2 H2 0.8600
N3 C29 1.335(17)
N3 C31 1.408(19)
N3 C26 1.509(19)
N4 C43 1.431(18)
N4 C27 1.450(18)
N4 H4 0.8600
O1 C1 1.396(16)
O1 H1 0.8200
O2 C24 1.267(16)
O3 C26 1.414(17)
O3 H3 0.8200
O4 C49 1.220(17)
C1 C12 1.513(19)
C1 C2 1.549(19)
C2 C3 1.495(19)
C2 H2A 0.9800
C3 C4 1.361(19)
C3 C24 1.458(19)
C4 C5 1.454(19)
C5 H5A 0.9600
C5 H5B 0.9600
C5 H5C 0.9600
C6 C7 1.35(2)
C6 C11 1.393(19)
C7 C8 1.39(2)
C7 H7 0.9300
C8 C9 1.35(2)
C8 H8 0.9300
C9 C10 1.40(2)
C10 C11 1.45(2)
C10 H10 0.9300
C11 H11 0.9300
C12 C13 1.354(19)
C12 C17 1.409(19)
C13 C14 1.378(19)
C13 H13 0.9300
C14 C15 1.40(2)
C14 H14 0.9300
C15 C16 1.28(2)
C16 C17 1.39(2)
C16 H16 0.9300
C17 H17 0.9300
C18 C19 1.367(19)
C18 C23 1.42(2)
C19 C20 1.41(2)
C19 H19 0.9300
C20 C21 1.40(2)
C20 H20 0.9300
C21 C22 1.37(2)
C22 C23 1.39(2)
C22 H22 0.9300
C23 H23 0.9300
C24 C25 1.45(2)
C25 H25A 0.9600
C25 H25B 0.9600
C25 H25C 0.9600
C26 C37 1.53(2)
C26 C27 1.55(2)
C27 C28 1.535(19)
C27 H27 0.9800
C28 C29 1.38(2)
C28 C49 1.40(2)
C29 C30 1.50(2)
C30 H30A 0.9600
C30 H30B 0.9600
C30 H30C 0.9600
C31 C36 1.38(2)
C31 C32 1.38(2)
C32 C33 1.39(2)
C32 H32 0.9300
C33 C34 1.40(2)
C33 H33 0.9300
C34 C35 1.38(2)
C35 C36 1.39(2)
C35 H35 0.9300
C36 H36 0.9300
C37 C38 1.33(2)
C37 C42 1.42(2)
C38 C39 1.35(2)
C38 H38 0.9300
C39 C40 1.37(2)
C39 H39 0.9300
C40 C41 1.32(2)
C41 C42 1.36(2)
C41 H41 0.9300
C42 H42 0.9300
C43 C48 1.32(2)
C43 C44 1.46(2)
C44 C45 1.41(2)
C44 H44 0.9300
C45 C46 1.37(2)
C45 H45 0.9300
C46 C47 1.39(2)
C47 C48 1.38(2)
C47 H47 0.9300
C48 H48 0.9300
C49 C50 1.51(2)
C50 H50A 0.9600
C50 H50B 0.9600
C50 H50C 0.9600

loop_
_geom_torsion_atom_site_label_1
_geom_torsion_atom_site_label_2
_geom_torsion_atom_site_label_3
_geom_torsion_atom_site_label_4
_geom_torsion
C4 N1 C1 O1 127.4(12)
C6 N1 C1 O1 -63.3(16)
C4 N1 C1 C12 -111.5(13)
C6 N1 C1 C12 57.7(16)
C4 N1 C1 C2 6.8(14)
C6 N1 C1 C2 176.0(12)
C18 N2 C2 C3 -147.2(12)
C18 N2 C2 C1 96.8(15)
O1 C1 C2 N2 -8.0(16)
C12 C1 C2 N2 -135.5(12)
N1 C1 C2 N2 110.6(12)
O1 C1 C2 C3 -127.0(12)
C12 C1 C2 C3 105.5(14)
N1 C1 C2 C3 -8.4(13)
N2 C2 C3 C4 -110.6(13)
C1 C2 C3 C4 8.2(16)
N2 C2 C3 C24 68.6(17)
C1 C2 C3 C24 -172.6(13)
C6 N1 C4 C3 -171.3(12)
C1 N1 C4 C3 -2.1(16)
C6 N1 C4 C5 9(2)
C1 N1 C4 C5 178.7(12)
C24 C3 C4 N1 176.8(13)
C2 C3 C4 N1 -4.0(17)
C24 C3 C4 C5 -4(2)
C2 C3 C4 C5 175.1(13)
C4 N1 C6 C7 57.4(19)
C1 N1 C6 C7 -110.8(16)
C4 N1 C6 C11 -128.3(14)
C1 N1 C6 C11 63.5(17)
C11 C6 C7 C8 7(2)
N1 C6 C7 C8 -178.8(13)
C6 C7 C8 C9 -6(2)
C7 C8 C9 C10 3(2)
C7 C8 C9 Br1 178.3(11)
C8 C9 C10 C11 -1(2)
Br1 C9 C10 C11 -176.9(10)
C7 C6 C11 C10 -5(2)
N1 C6 C11 C10 -179.8(12)
C9 C10 C11 C6 2(2)
O1 C1 C12 C13 178.6(13)
N1 C1 C12 C13 57.3(17)
C2 C1 C12 C13 -52.2(19)
O1 C1 C12 C17 1.7(19)
N1 C1 C12 C17 -119.7(14)
C2 C1 C12 C17 130.9(14)
C17 C12 C13 C14 3(2)
C1 C12 C13 C14 -174.2(14)
C12 C13 C14 C15 -6(2)
C13 C14 C15 C16 6(2)
C13 C14 C15 Cl2 -178.8(12)
C14 C15 C16 C17 -3(3)
Cl2 C15 C16 C17 -178.2(13)
C15 C16 C17 C12 0(2)
C13 C12 C17 C16 0(2)
C1 C12 C17 C16 177.5(14)
C2 N2 C18 C19 -22(2)
C2 N2 C18 C23 158.2(12)
N2 C18 C19 C20 -176.8(12)
C23 C18 C19 C20 3(2)
C18 C19 C20 C21 -4(2)
C19 C20 C21 C22 3(2)
C19 C20 C21 Br2 177.9(11)
C20 C21 C22 C23 -2(2)
Br2 C21 C22 C23 -176.6(10)
C21 C22 C23 C18 1(2)
C19 C18 C23 C22 -1.8(19)
N2 C18 C23 C22 178.4(12)
C4 C3 C24 O2 6(2)
C2 C3 C24 O2 -172.8(13)
C4 C3 C24 C25 -171.5(14)
C2 C3 C24 C25 9(2)
C29 N3 C26 O3 -132.1(12)
C31 N3 C26 O3 52.4(17)
C29 N3 C26 C37 107.5(13)
C31 N3 C26 C37 -68.0(17)
C29 N3 C26 C27 -13.3(15)
C31 N3 C26 C27 171.1(13)
C43 N4 C27 C28 148.4(13)
C43 N4 C27 C26 -95.0(15)
O3 C26 C27 N4 13.0(17)
N3 C26 C27 N4 -104.1(13)
C37 C26 C27 N4 138.7(13)
O3 C26 C27 C28 133.2(12)
N3 C26 C27 C28 16.1(14)
C37 C26 C27 C28 -101.1(14)
N4 C27 C28 C29 106.4(13)
C26 C27 C28 C29 -14.1(15)
N4 C27 C28 C49 -71.8(18)
C26 C27 C28 C49 167.7(14)
C31 N3 C29 C28 -179.9(14)
C26 N3 C29 C28 4.9(17)
C31 N3 C29 C30 3(2)
C26 N3 C29 C30 -172.4(12)
C49 C28 C29 N3 -175.7(14)
C27 C28 C29 N3 6.1(17)
C49 C28 C29 C30 1(3)
C27 C28 C29 C30 -176.8(13)
C29 N3 C31 C36 105.5(19)
C26 N3 C31 C36 -79.8(18)
C29 N3 C31 C32 -71(2)
C26 N3 C31 C32 104.1(17)
C36 C31 C32 C33 1(2)
N3 C31 C32 C33 176.8(13)
C31 C32 C33 C34 -2(2)
C32 C33 C34 C35 3(3)
C32 C33 C34 Br3 -176.8(12)
C33 C34 C35 C36 -2(3)
Br3 C34 C35 C36 177.5(11)
C32 C31 C36 C35 0(2)
N3 C31 C36 C35 -176.0(14)
C34 C35 C36 C31 1(2)
O3 C26 C37 C38 175.0(15)
N3 C26 C37 C38 -64.7(18)
C27 C26 C37 C38 48(2)
O3 C26 C37 C42 -9(2)
N3 C26 C37 C42 111.5(16)
C27 C26 C37 C42 -135.7(15)
C42 C37 C38 C39 -1(2)
C26 C37 C38 C39 175.4(15)
C37 C38 C39 C40 1(3)
C38 C39 C40 C41 -1(3)
C38 C39 C40 Cl1 179.1(13)
C39 C40 C41 C42 0(3)
Cl1 C40 C41 C42 -179.7(13)
C40 C41 C42 C37 0(3)
C38 C37 C42 C41 0(2)
C26 C37 C42 C41 -176.0(14)
C27 N4 C43 C48 18(2)
C27 N4 C43 C44 -163.8(12)
C48 C43 C44 C45 -1(2)
N4 C43 C44 C45 -179.5(12)
C43 C44 C45 C46 1(2)
C44 C45 C46 C47 1(2)
C44 C45 C46 Br4 177.2(11)
C45 C46 C47 C48 -3(2)
Br4 C46 C47 C48 -179.0(12)
N4 C43 C48 C47 177.4(14)
C44 C43 C48 C47 -1(2)
C46 C47 C48 C43 3(2)
C29 C28 C49 O4 -4(3)
C27 C28 C49 O4 173.9(14)
C29 C28 C49 C50 177.3(14)
C27 C28 C49 C50 -5(2)
